data_4122374
loop_
_publ_author_name
'Samuel, Prinson P.'
'Mondal, Kartik Chandra'
'Amin Sk, Nurul'
'Roesky, Herbert W.'
'Carl, Elena'
'Neufeld, Roman'
'Stalke, Dietmar'
'Demeshko, Serhiy'
'Meyer, Franc'
'Ungur, Liviu'
'Chibotaru, Liviu F.'
'Christian, Jonathan'
'Ramachandran, Vasanth'
'van Tol, Johan'
'Dalal, Naresh S.'

_publ_section_title
;
 Electronic Structure and Slow Magnetic Relaxation of Low-Coordinate
 Cyclic Alkyl(amino) Carbene Stabilized Iron(I) Complexes.
;
_journal_issue 34
_journal_name_full 'Journal of the American Chemical Society'
_journal_page_first 11964
_journal_paper_doi 10.1021/ja5043116
_journal_volume 136
_journal_year 2014
_chemical_formula_moiety 'C70 H67 B F21 Fe N2'
_chemical_formula_sum 'C70 H67 B F21 Fe N2'
_chemical_formula_weight 1401.91
_chemical_name_systematic
;
 ?
;
_space_group_crystal_system triclinic
_space_group_IT_number 2
_space_group_name_Hall '-P 1'
_space_group_name_H-M_alt 'P -1'
_symmetry_space_group_name_Hall '-P 1'
_symmetry_space_group_name_H-M 'P -1'
_atom_sites_solution_hydrogens mixed
_audit_creation_method SHELXL-2014
_cell_angle_alpha 68.51(2)
_cell_angle_beta 89.00(2)
_cell_angle_gamma 68.72(2)
_cell_formula_units_Z 2
_cell_length_a 13.666(2)
_cell_length_b 15.211(2)
_cell_length_c 18.071(3)
_cell_measurement_reflns_used 9225
_cell_measurement_temperature 100(2)
_cell_measurement_theta_max 18.939
_cell_measurement_theta_min 2.268
_cell_volume 3228.0(11)
_computing_cell_refinement 'SAINT V8.30C'
_computing_data_collection 'APEX2 v2012.2-0'
_computing_data_reduction 'SAINT V8.30C'
_computing_molecular_graphics 'XSHELL in SHELXTL-97'
_computing_publication_material 'SHELXP in SHELXTL-97'
_computing_structure_refinement 'SHELXL-2013 (Sheldrick, 2013)'
_computing_structure_solution 'SHELXS-2012 (Sheldrick, 2012)'
_diffrn_ambient_temperature 100(2)
_diffrn_measured_fraction_theta_full 0.999
_diffrn_measured_fraction_theta_max 0.994
_diffrn_measurement_device_type 'Bruker Smart Apex II Quazar'
_diffrn_radiation_type AgK\a
_diffrn_radiation_wavelength 0.56086
_diffrn_reflns_av_R_equivalents 0.0553
_diffrn_reflns_av_unetI/netI 0.0305
_diffrn_reflns_Laue_measured_fraction_full 0.999
_diffrn_reflns_Laue_measured_fraction_max 0.994
_diffrn_reflns_limit_h_max 16
_diffrn_reflns_limit_h_min -16
_diffrn_reflns_limit_k_max 18
_diffrn_reflns_limit_k_min -18
_diffrn_reflns_limit_l_max 21
_diffrn_reflns_limit_l_min -21
_diffrn_reflns_number 111967
_diffrn_reflns_point_group_measured_fraction_full 0.999
_diffrn_reflns_point_group_measured_fraction_max 0.994
_diffrn_reflns_theta_full 19.665
_diffrn_reflns_theta_max 19.829
_diffrn_reflns_theta_min 1.491
_diffrn_source 'INCOATEC Ag Microsource'
_exptl_absorpt_coefficient_mu 0.184
_exptl_absorpt_correction_T_max 0.8617
_exptl_absorpt_correction_T_min 0.8271
_exptl_absorpt_correction_type multi-scan
_exptl_absorpt_process_details SADABS-2012/1
_exptl_crystal_colour blue
_exptl_crystal_density_diffrn 1.442
_exptl_crystal_description block
_exptl_crystal_F_000 1442
_exptl_crystal_size_max 0.124
_exptl_crystal_size_mid 0.100
_exptl_crystal_size_min 0.062
_refine_diff_density_max 0.328
_refine_diff_density_min -0.409
_refine_diff_density_rms 0.048
_refine_ls_extinction_method none
_refine_ls_goodness_of_fit_ref 1.024
_refine_ls_hydrogen_treatment constr
_refine_ls_matrix_type full
_refine_ls_number_parameters 958
_refine_ls_number_reflns 11911
_refine_ls_number_restraints 554
_refine_ls_restrained_S_all 1.018
_refine_ls_R_factor_all 0.0463
_refine_ls_R_factor_gt 0.0320
_refine_ls_shift/su_max 0.000
_refine_ls_shift/su_mean 0.000
_refine_ls_structure_factor_coef Fsqd
_refine_ls_weighting_details 'w=1/[\s^2^(Fo^2^)+(0.0285P)^2^+2.1416P] where P=(Fo^2^+2Fc^2^)/3'
_refine_ls_weighting_scheme calc
_refine_ls_wR_factor_gt 0.0707
_refine_ls_wR_factor_ref 0.0767
_reflns_Friedel_coverage 0.000
_reflns_number_gt 9623
_reflns_number_total 11911
_reflns_threshold_expression 'I > 2\s(I)'
_cod_data_source_file ja5043116_si_003.cif
_cod_data_source_block p-1_a
_cod_depositor_comments 'Adding full bibliography for 4122372--4122374.cif.'
_cod_original_cell_volume 3228.0(10)
_cod_database_code 4122374
_shelx_space_group_comment
;
The symmetry employed for this shelxl refinement is uniquely defined
by the following loop, which should always be used as a source of
symmetry information in preference to the above space-group names.
They are only intended as comments.
;
_shelxl_version_number 2014-3

loop_
_space_group_symop_operation_xyz
'x, y, z'
'-x, -y, -z'

loop_
_atom_site_label
_atom_site_type_symbol
_atom_site_fract_x
_atom_site_fract_y
_atom_site_fract_z
_atom_site_U_iso_or_equiv
_atom_site_adp_type
_atom_site_occupancy
_atom_site_site_symmetry_order
_atom_site_calc_flag
_atom_site_refinement_flags_posn
_atom_site_refinement_flags_adp
_atom_site_refinement_flags_occupancy
_atom_site_disorder_assembly
_atom_site_disorder_group
C1A C 0.02804(13) 0.91704(13) 0.43176(10) 0.0129(4) Uani 1 1 d . . . . .
Fe1 Fe 0.5000 0.0000 0.0000 0.01320(8) Uani 1 2 d S . P . .
N1A N 0.04654(11) 0.81894(10) 0.46357(8) 0.0110(3) Uani 1 1 d . . . . .
B1 B 0.17856(15) 0.50432(15) 0.16529(12) 0.0125(4) Uani 1 1 d . . . . .
C2A C 0.03219(14) 0.94716(13) 0.34181(10) 0.0153(4) Uani 1 1 d . . . . .
Fe2 Fe 0.0000 1.0000 0.5000 0.01494(9) Uani 1 2 d S . P . .
C3A C 0.09773(16) 1.01294(15) 0.31184(11) 0.0232(4) Uani 1 1 d . . . . .
H3A H 0.1007 1.0294 0.2543 0.035 Uiso 1 1 calc R U . . .
H3B H 0.1697 0.9753 0.3409 0.035 Uiso 1 1 calc R U . . .
H3C H 0.0648 1.0763 0.3211 0.035 Uiso 1 1 calc R U . . .
C4A C -0.08161(15) 1.00905(14) 0.29758(11) 0.0212(4) Uani 1 1 d . . . . .
H4A H -0.0805 1.0251 0.2400 0.032 Uiso 1 1 calc R U . . .
H4B H -0.1115 1.0727 0.3067 0.032 Uiso 1 1 calc R U . . .
H4C H -0.1252 0.9687 0.3179 0.032 Uiso 1 1 calc R U . . .
C5A C 0.08307(15) 0.84387(13) 0.33214(10) 0.0167(4) Uani 1 1 d . . . . .
H5A H 0.0486 0.8471 0.2830 0.020 Uiso 1 1 calc R U . . .
H5B H 0.1595 0.8273 0.3280 0.020 Uiso 1 1 calc R U . . .
C6A C 0.06738(14) 0.76241(13) 0.40656(10) 0.0143(4) Uani 1 1 d . . . . .
C7A C -0.02750(15) 0.73714(14) 0.39287(11) 0.0189(4) Uani 1 1 d . . . . .
H7A H -0.0131 0.7020 0.3556 0.028 Uiso 1 1 calc R U . . .
H7B H -0.0906 0.8005 0.3701 0.028 Uiso 1 1 calc R U . . .
H7C H -0.0397 0.6926 0.4441 0.028 Uiso 1 1 calc R U . . .
C8A C 0.16474(15) 0.66299(14) 0.43955(11) 0.0195(4) Uani 1 1 d . . . . .
H8A H 0.1750 0.6281 0.4022 0.029 Uiso 1 1 calc R U . . .
H8B H 0.1546 0.6188 0.4918 0.029 Uiso 1 1 calc R U . . .
H8C H 0.2272 0.6781 0.4459 0.029 Uiso 1 1 calc R U . . .
C9A C 0.03970(14) 0.77024(13) 0.54819(10) 0.0116(4) Uani 1 1 d . . . . .
C10A C 0.13232(14) 0.72116(13) 0.60397(10) 0.0128(4) Uani 1 1 d . . . . .
C11A C 0.12256(14) 0.67494(13) 0.68457(10) 0.0152(4) Uani 1 1 d . . . . .
H11 H 0.1841 0.6401 0.7233 0.018 Uiso 1 1 calc R U . . .
C12A C 0.02584(14) 0.67871(13) 0.70928(10) 0.0146(4) Uani 1 1 d . . . . .
H12 H 0.0211 0.6458 0.7644 0.018 Uiso 1 1 calc R U . . .
C13A C -0.06446(14) 0.73051(13) 0.65366(10) 0.0147(4) Uani 1 1 d . . . . .
H13 H -0.1311 0.7339 0.6715 0.018 Uiso 1 1 calc R U . . .
C14A C -0.06025(14) 0.77787(13) 0.57214(10) 0.0129(4) Uani 1 1 d . . . . .
C15A C -0.16405(14) 0.84104(13) 0.51536(11) 0.0157(4) Uani 1 1 d . . . . .
H15 H -0.1466 0.8625 0.4592 0.019 Uiso 1 1 calc R U . . .
C16A C -0.22441(15) 0.93775(14) 0.53115(12) 0.0224(4) Uani 1 1 d . . . . .
H16A H -0.2891 0.9796 0.4926 0.034 Uiso 1 1 calc R U . . .
H16B H -0.1796 0.9770 0.5252 0.034 Uiso 1 1 calc R U . . .
H16C H -0.2432 0.9185 0.5858 0.034 Uiso 1 1 calc R U . . .
C17A C -0.23437(15) 0.78054(15) 0.52216(11) 0.0208(4) Uani 1 1 d . . . . .
H17A H -0.2988 0.8235 0.4835 0.031 Uiso 1 1 calc R U . . .
H17B H -0.2536 0.7597 0.5766 0.031 Uiso 1 1 calc R U . . .
H17C H -0.1958 0.7196 0.5108 0.031 Uiso 1 1 calc R U . . .
C18A C 0.23994(14) 0.72295(14) 0.58289(11) 0.0162(4) Uani 1 1 d . . . . .
H18 H 0.2351 0.7544 0.5231 0.019 Uiso 1 1 calc R U . . .
C19A C 0.32676(14) 0.61537(14) 0.61278(11) 0.0216(4) Uani 1 1 d . . . . .
H19A H 0.3929 0.6192 0.5930 0.032 Uiso 1 1 calc R U . . .
H19B H 0.3054 0.5722 0.5929 0.032 Uiso 1 1 calc R U . . .
H19C H 0.3375 0.5858 0.6716 0.032 Uiso 1 1 calc R U . . .
C19 C 0.55001(16) -0.12730(16) 0.21923(12) 0.0268(5) Uani 1 1 d . . . . .
H191 H 0.5262 -0.1091 0.1628 0.040 Uiso 1 1 calc R U . . .
H192 H 0.4892 -0.1211 0.2493 0.040 Uiso 1 1 calc R U . . .
H193 H 0.6020 -0.1979 0.2419 0.040 Uiso 1 1 calc R U . . .
C18 C 0.60091(15) -0.05526(14) 0.22489(11) 0.0192(4) Uani 1 1 d . . . . .
H181 H 0.5466 0.0162 0.2008 0.023 Uiso 1 1 calc R U . . .
C20A C 0.26817(15) 0.78984(15) 0.61817(12) 0.0230(4) Uani 1 1 d . . . . .
H20A H 0.3360 0.7936 0.6025 0.034 Uiso 1 1 calc R U . . .
H20B H 0.2738 0.7598 0.6768 0.034 Uiso 1 1 calc R U . . .
H20C H 0.2127 0.8588 0.5977 0.034 Uiso 1 1 calc R U . . .
C20 C 0.63336(16) -0.07876(17) 0.31298(11) 0.0283(5) Uani 1 1 d . . . . .
H201 H 0.6672 -0.0330 0.3158 0.042 Uiso 1 1 calc R U . . .
H202 H 0.6833 -0.1499 0.3388 0.042 Uiso 1 1 calc R U . . .
H203 H 0.5703 -0.0683 0.3406 0.042 Uiso 1 1 calc R U . . .
C1' C 0.15260(13) 0.56963(13) 0.06710(10) 0.0118(4) Uani 1 1 d . . . . .
C2' C 0.09848(13) 0.67541(13) 0.03672(10) 0.0131(4) Uani 1 1 d . . . . .
F2' F 0.06022(8) 0.72197(7) 0.08826(6) 0.0169(2) Uani 1 1 d . . . . .
C3' C 0.08098(14) 0.73832(13) -0.04319(11) 0.0144(4) Uani 1 1 d . . . . .
F3' F 0.02641(8) 0.84035(7) -0.06795(6) 0.0212(2) Uani 1 1 d . . . . .
C4' C 0.12104(14) 0.69709(13) -0.09868(10) 0.0159(4) Uani 1 1 d . . . . .
F4' F 0.10794(9) 0.75783(8) -0.17660(6) 0.0250(3) Uani 1 1 d . . . . .
C5' C 0.17592(14) 0.59333(14) -0.07262(10) 0.0152(4) Uani 1 1 d . . . . .
F5' F 0.21646(9) 0.55077(8) -0.12571(6) 0.0234(2) Uani 1 1 d . . . . .
F6' F 0.24698(8) 0.43208(7) 0.02720(6) 0.0169(2) Uani 1 1 d . . . . .
C6' C 0.19043(13) 0.53288(12) 0.00808(10) 0.0128(4) Uani 1 1 d . . . . .
C7' C 0.26948(13) 0.54041(13) 0.19056(10) 0.0117(4) Uani 1 1 d . . . . .
C8' C 0.37197(14) 0.50439(13) 0.17186(10) 0.0137(4) Uani 1 1 d . . . . .
F8' F 0.39648(8) 0.43927(8) 0.13306(6) 0.0178(2) Uani 1 1 d . . . . .
F9' F 0.55191(8) 0.48441(8) 0.17444(6) 0.0219(2) Uani 1 1 d . . . . .
C9' C 0.45400(14) 0.52705(14) 0.19166(10) 0.0156(4) Uani 1 1 d . . . . .
C10' C 0.43496(14) 0.59426(14) 0.22992(10) 0.0163(4) Uani 1 1 d . . . . .
F10' F 0.51320(8) 0.61775(8) 0.25117(6) 0.0221(2) Uani 1 1 d . . . . .
C11' C 0.33395(14) 0.63757(13) 0.24537(10) 0.0159(4) Uani 1 1 d . . . . .
F11' F 0.31294(9) 0.70626(8) 0.28021(7) 0.0240(3) Uani 1 1 d . . . . .
C12' C 0.25459(13) 0.61060(13) 0.22604(10) 0.0133(4) Uani 1 1 d . . . . .
F12' F 0.15835(8) 0.65786(8) 0.24495(6) 0.0173(2) Uani 1 1 d . . . . .
C13' C 0.22160(13) 0.37871(13) 0.19132(10) 0.0119(4) Uani 1 1 d . . . . .
C14' C 0.16461(13) 0.33782(13) 0.15983(10) 0.0131(4) Uani 1 1 d . . . . .
F14' F 0.07625(8) 0.40189(7) 0.10646(6) 0.0162(2) Uani 1 1 d . . . . .
C15' C 0.19120(14) 0.23497(13) 0.17838(10) 0.0149(4) Uani 1 1 d . . . . .
F15' F 0.13238(8) 0.20254(8) 0.14369(6) 0.0210(2) Uani 1 1 d . . . . .
C16' C 0.27939(14) 0.16487(13) 0.23281(11) 0.0161(4) Uani 1 1 d . . . . .
F16' F 0.30850(9) 0.06416(8) 0.25073(7) 0.0247(3) Uani 1 1 d . . . . .
C17' C 0.33761(14) 0.19974(13) 0.26782(10) 0.0163(4) Uani 1 1 d . . . . .
F17' F 0.42328(8) 0.13242(8) 0.32251(6) 0.0229(2) Uani 1 1 d . . . . .
C18' C 0.30796(13) 0.30401(13) 0.24728(10) 0.0133(4) Uani 1 1 d . . . . .
F18' F 0.37028(8) 0.32904(8) 0.28686(6) 0.0179(2) Uani 1 1 d . . . . .
C19' C 0.07384(13) 0.52792(12) 0.21305(10) 0.0124(4) Uani 1 1 d . . . . .
C20' C -0.03187(14) 0.57008(13) 0.18002(10) 0.0151(4) Uani 1 1 d . . . . .
F20' F -0.05924(8) 0.60085(8) 0.10024(6) 0.0203(2) Uani 1 1 d . . . . .
F21' F -0.21586(8) 0.62504(9) 0.18824(7) 0.0287(3) Uani 1 1 d . . . . .
C21' C -0.11546(14) 0.58338(14) 0.22431(11) 0.0191(4) Uani 1 1 d . . . . .
F22' F -0.17749(9) 0.56671(9) 0.34972(7) 0.0308(3) Uani 1 1 d . . . . .
C22' C -0.09643(15) 0.55401(14) 0.30603(12) 0.0201(4) Uani 1 1 d . . . . .
F23' F 0.02710(9) 0.47863(8) 0.42281(6) 0.0247(3) Uani 1 1 d . . . . .
C23' C 0.00636(15) 0.51000(13) 0.34247(10) 0.0173(4) Uani 1 1 d . . . . .
F24' F 0.18678(8) 0.45225(8) 0.33628(6) 0.0187(2) Uani 1 1 d . . . . .
C24' C 0.08723(13) 0.49787(13) 0.29611(10) 0.0139(4) Uani 1 1 d . . . . .
N1 N 0.59115(11) 0.10555(11) 0.07046(8) 0.0126(3) Uani 1 1 d . . . . .
C1 C 0.51050(13) 0.11300(13) 0.02666(10) 0.0124(4) Uani 1 1 d . . . . .
C2 C 0.42723(13) 0.22074(13) 0.00161(10) 0.0138(4) Uani 1 1 d . . . . .
C3 C 0.43289(15) 0.28019(14) -0.08654(11) 0.0186(4) Uani 1 1 d . . . . .
H3AA H 0.3861 0.3523 -0.1023 0.028 Uiso 1 1 calc R U . . .
H3AB H 0.4103 0.2515 -0.1204 0.028 Uiso 1 1 calc R U . . .
H3AC H 0.5059 0.2748 -0.0932 0.028 Uiso 1 1 calc R U . . .
C4 C 0.31671(14) 0.21845(14) 0.00992(11) 0.0171(4) Uani 1 1 d . . . . .
H4AA H 0.2642 0.2884 -0.0053 0.026 Uiso 1 1 calc R U . . .
H4AB H 0.3138 0.1777 0.0657 0.026 Uiso 1 1 calc R U . . .
H4AC H 0.3011 0.1878 -0.0253 0.026 Uiso 1 1 calc R U . . .
C5 C 0.46170(14) 0.26306(14) 0.05804(11) 0.0164(4) Uani 1 1 d . . . . .
H5AA H 0.4483 0.3364 0.0291 0.020 Uiso 1 1 calc R U . . .
H5AB H 0.4215 0.2557 0.1046 0.020 Uiso 1 1 calc R U . . .
C6 C 0.58041(14) 0.20070(13) 0.08617(11) 0.0170(4) Uani 1 1 d . . . . .
C7 C 0.65161(15) 0.25160(15) 0.03735(13) 0.0242(4) Uani 1 1 d . . . . .
H7AA H 0.6454 0.3112 0.0492 0.036 Uiso 1 1 calc R U . . .
H7AB H 0.6297 0.2735 -0.0200 0.036 Uiso 1 1 calc R U . . .
H7AC H 0.7254 0.2026 0.0516 0.036 Uiso 1 1 calc R U . . .
C8 C 0.61099(16) 0.17521(15) 0.17455(12) 0.0257(5) Uani 1 1 d . . . . .
H8AA H 0.6011 0.2382 0.1823 0.039 Uiso 1 1 calc R U . . .
H8AB H 0.6854 0.1284 0.1911 0.039 Uiso 1 1 calc R U . . .
H8AC H 0.5661 0.1427 0.2070 0.039 Uiso 1 1 calc R U . . .
C9 C 0.68609(13) 0.01264(13) 0.09979(10) 0.0140(4) Uani 1 1 d . . . . .
C10 C 0.69318(14) -0.06172(14) 0.17590(11) 0.0162(4) Uani 1 1 d . . . . .
C11 C 0.78639(15) -0.14894(14) 0.20390(11) 0.0196(4) Uani 1 1 d . . . . .
H11A H 0.7934 -0.2006 0.2553 0.024 Uiso 1 1 calc R U . . .
C12 C 0.86882(15) -0.16177(14) 0.15835(11) 0.0202(4) Uani 1 1 d . . . . .
H12A H 0.9332 -0.2200 0.1797 0.024 Uiso 1 1 calc R U . . .
C13 C 0.85761(14) -0.08977(14) 0.08149(11) 0.0186(4) Uani 1 1 d . . . . .
H13A H 0.9135 -0.1007 0.0498 0.022 Uiso 1 1 calc R U . . .
C14 C 0.76542(14) -0.00141(13) 0.04992(11) 0.0151(4) Uani 1 1 d . . . . .
C15 C 0.75153(14) 0.06937(14) -0.03767(11) 0.0166(4) Uani 1 1 d . . . . .
H15A H 0.6889 0.1339 -0.0466 0.020 Uiso 1 1 calc R U . . .
C16 C 0.84727(15) 0.09802(15) -0.06074(12) 0.0248(4) Uani 1 1 d . . . . .
H16D H 0.8304 0.1504 -0.1153 0.037 Uiso 1 1 calc R U . . .
H16E H 0.9079 0.0372 -0.0584 0.037 Uiso 1 1 calc R U . . .
H16F H 0.8648 0.1248 -0.0232 0.037 Uiso 1 1 calc R U . . .
C17 C 0.72801(15) 0.02123(15) -0.09274(11) 0.0213(4) Uani 1 1 d . . . . .
H17D H 0.7178 0.0684 -0.1488 0.032 Uiso 1 1 calc R U . . .
H17E H 0.6636 0.0076 -0.0804 0.032 Uiso 1 1 calc R U . . .
H17F H 0.7876 -0.0431 -0.0843 0.032 Uiso 1 1 calc R U . . .
C1T C 0.5437(4) 0.2162(3) 0.5434(3) 0.0267(11) Uani 0.707(5) 1 d D U P A 1
C2T C 0.4715(4) 0.2621(4) 0.4743(3) 0.0247(12) Uani 0.707(5) 1 d D U P A 1
H2T H 0.4657 0.2246 0.4438 0.030 Uiso 0.707(5) 1 calc R U P A 1
C3T C 0.4085(4) 0.3640(4) 0.4517(3) 0.0332(12) Uani 0.707(5) 1 d D U P A 1
H3T H 0.3585 0.3981 0.4046 0.040 Uiso 0.707(5) 1 calc R U P A 1
C4T C 0.4175(5) 0.4170(4) 0.4969(3) 0.0440(13) Uani 0.707(5) 1 d D U P A 1
H4T H 0.3728 0.4872 0.4808 0.053 Uiso 0.707(5) 1 calc R U P A 1
C5T C 0.4901(4) 0.3703(4) 0.5649(3) 0.0353(12) Uani 0.707(5) 1 d D U P A 1
H5T H 0.4956 0.4082 0.5952 0.042 Uiso 0.707(5) 1 calc R U P A 1
C6T C 0.5550(4) 0.2685(4) 0.5891(3) 0.0272(13) Uani 0.707(5) 1 d D U P A 1
H6T H 0.6059 0.2352 0.6357 0.033 Uiso 0.707(5) 1 calc R U P A 1
F1 F 0.6074(2) 0.11584(17) 0.56679(14) 0.0499(8) Uani 0.707(5) 1 d D U P A 1
C1TA C 0.4358(10) 0.3749(8) 0.5075(7) 0.042(3) Uani 0.293(5) 1 d D U P A 2
H1TA H 0.3896 0.4445 0.4919 0.051 Uiso 0.104(5) 1 d R U P B 2
C2TA C 0.5117(9) 0.3281(9) 0.5751(6) 0.034(3) Uani 0.293(5) 1 d D U P A 2
H2TA H 0.5182 0.3654 0.6057 0.040 Uiso 0.293(5) 1 calc R U P A 2
C3TA C 0.5757(11) 0.2291(9) 0.5960(8) 0.034(3) Uani 0.293(5) 1 d D U P A 2
H3TA H 0.6287 0.1955 0.6414 0.041 Uiso 0.224(5) 1 d R U P C 2
C4TA C 0.5682(10) 0.1738(11) 0.5533(8) 0.039(3) Uani 0.293(5) 1 d D U P A 2
H4TA H 0.6133 0.1037 0.5694 0.046 Uiso 0.293(5) 1 calc R U P A 2
C5TA C 0.4949(12) 0.2210(9) 0.4873(8) 0.034(3) Uani 0.293(5) 1 d D U P A 2
H5TA H 0.4911 0.1810 0.4584 0.041 Uiso 0.258(5) 1 d R U P D 2
C6TA C 0.4285(11) 0.3201(9) 0.4629(7) 0.030(3) Uani 0.293(5) 1 d D U P A 2
H6TA H 0.3780 0.3514 0.4162 0.037 Uiso 0.293(5) 1 calc R U P A 2
F1A F 0.3792(9) 0.4727(8) 0.4810(6) 0.070(4) Uiso 0.189(5) 1 d D U P A 2
F1C F 0.6467(14) 0.1705(13) 0.6579(10) 0.044(6) Uani 0.068(4) 1 d D U P A 2
F1B F 0.494(3) 0.161(2) 0.451(2) 0.047(11) Uani 0.035(4) 1 d D U P A 2

loop_
_atom_site_aniso_label
_atom_site_aniso_U_11
_atom_site_aniso_U_22
_atom_site_aniso_U_33
_atom_site_aniso_U_23
_atom_site_aniso_U_13
_atom_site_aniso_U_12
C1A 0.0101(8) 0.0149(9) 0.0139(9) -0.0053(7) 0.0034(7) -0.0054(7)
Fe1 0.01391(18) 0.01270(18) 0.01534(19) -0.00765(15) 0.00170(14) -0.00541(15)
N1A 0.0128(7) 0.0110(7) 0.0101(7) -0.0047(6) 0.0028(6) -0.0049(6)
B1 0.0128(10) 0.0125(10) 0.0119(10) -0.0055(8) 0.0012(8) -0.0036(8)
C2A 0.0195(10) 0.0147(9) 0.0120(9) -0.0053(7) 0.0046(7) -0.0068(8)
Fe2 0.0192(2) 0.01328(19) 0.01515(19) -0.00754(15) 0.00497(15) -0.00731(15)
C3A 0.0327(11) 0.0233(11) 0.0179(10) -0.0074(8) 0.0092(8) -0.0164(9)
C4A 0.0263(11) 0.0173(10) 0.0149(9) -0.0029(8) 0.0004(8) -0.0059(8)
C5A 0.0218(10) 0.0160(9) 0.0119(9) -0.0059(7) 0.0046(7) -0.0066(8)
C6A 0.0207(10) 0.0126(9) 0.0114(9) -0.0070(7) 0.0034(7) -0.0058(7)
C7A 0.0253(10) 0.0174(10) 0.0183(10) -0.0094(8) 0.0028(8) -0.0105(8)
C8A 0.0252(10) 0.0156(9) 0.0156(9) -0.0078(8) 0.0039(8) -0.0039(8)
C9A 0.0176(9) 0.0097(8) 0.0098(8) -0.0049(7) 0.0038(7) -0.0065(7)
C10A 0.0157(9) 0.0106(9) 0.0142(9) -0.0066(7) 0.0033(7) -0.0055(7)
C11A 0.0170(9) 0.0151(9) 0.0124(9) -0.0042(7) -0.0007(7) -0.0059(8)
C12A 0.0206(10) 0.0133(9) 0.0112(9) -0.0047(7) 0.0029(7) -0.0079(8)
C13A 0.0174(9) 0.0151(9) 0.0156(9) -0.0071(8) 0.0065(7) -0.0094(8)
C14A 0.0170(9) 0.0097(9) 0.0137(9) -0.0056(7) 0.0029(7) -0.0059(7)
C15A 0.0161(9) 0.0168(9) 0.0125(9) -0.0033(7) 0.0028(7) -0.0068(8)
C16A 0.0178(10) 0.0206(10) 0.0230(10) -0.0052(8) 0.0018(8) -0.0042(8)
C17A 0.0196(10) 0.0256(11) 0.0174(10) -0.0049(8) 0.0013(8) -0.0123(8)
C18A 0.0158(9) 0.0189(10) 0.0135(9) -0.0058(8) 0.0030(7) -0.0066(8)
C19A 0.0153(10) 0.0232(10) 0.0218(10) -0.0074(8) 0.0031(8) -0.0038(8)
C19 0.0248(11) 0.0296(12) 0.0264(11) -0.0095(9) 0.0067(9) -0.0124(9)
C18 0.0191(10) 0.0188(10) 0.0153(9) -0.0057(8) 0.0009(7) -0.0032(8)
C20A 0.0221(10) 0.0279(11) 0.0255(11) -0.0121(9) 0.0064(8) -0.0152(9)
C20 0.0264(11) 0.0339(12) 0.0182(10) -0.0088(9) 0.0027(8) -0.0056(9)
C1' 0.0100(8) 0.0130(9) 0.0134(9) -0.0050(7) 0.0013(7) -0.0055(7)
C2' 0.0126(9) 0.0156(9) 0.0147(9) -0.0088(7) 0.0021(7) -0.0063(7)
F2' 0.0217(6) 0.0122(5) 0.0164(5) -0.0082(4) 0.0036(4) -0.0033(4)
C3' 0.0147(9) 0.0074(8) 0.0186(9) -0.0035(7) -0.0030(7) -0.0028(7)
F3' 0.0291(6) 0.0093(5) 0.0191(6) -0.0030(4) -0.0037(5) -0.0030(5)
C4' 0.0210(10) 0.0158(9) 0.0094(9) -0.0008(7) -0.0017(7) -0.0094(8)
F4' 0.0429(7) 0.0172(6) 0.0096(5) -0.0004(4) -0.0001(5) -0.0104(5)
C5' 0.0171(9) 0.0179(10) 0.0130(9) -0.0086(8) 0.0032(7) -0.0066(8)
F5' 0.0351(7) 0.0204(6) 0.0122(5) -0.0085(5) 0.0061(5) -0.0058(5)
F6' 0.0206(5) 0.0107(5) 0.0148(5) -0.0052(4) 0.0032(4) -0.0008(4)
C6' 0.0113(9) 0.0085(8) 0.0162(9) -0.0038(7) -0.0001(7) -0.0021(7)
C7' 0.0137(9) 0.0112(9) 0.0077(8) -0.0017(7) 0.0003(7) -0.0039(7)
C8' 0.0184(9) 0.0117(9) 0.0121(9) -0.0059(7) 0.0031(7) -0.0057(7)
F8' 0.0171(5) 0.0205(6) 0.0225(6) -0.0150(5) 0.0075(4) -0.0079(4)
F9' 0.0132(5) 0.0272(6) 0.0290(6) -0.0145(5) 0.0069(4) -0.0081(5)
C9' 0.0130(9) 0.0178(9) 0.0138(9) -0.0041(8) 0.0036(7) -0.0057(8)
C10' 0.0175(9) 0.0211(10) 0.0131(9) -0.0044(8) -0.0003(7) -0.0126(8)
F10' 0.0209(6) 0.0322(6) 0.0218(6) -0.0127(5) 0.0022(4) -0.0171(5)
C11' 0.0224(10) 0.0157(9) 0.0133(9) -0.0085(8) 0.0019(7) -0.0083(8)
F11' 0.0272(6) 0.0288(6) 0.0292(6) -0.0220(5) 0.0063(5) -0.0143(5)
C12' 0.0118(9) 0.0142(9) 0.0114(9) -0.0037(7) 0.0021(7) -0.0035(7)
F12' 0.0154(5) 0.0191(5) 0.0218(6) -0.0134(5) 0.0058(4) -0.0060(4)
C13' 0.0133(9) 0.0143(9) 0.0088(8) -0.0047(7) 0.0049(7) -0.0060(7)
C14' 0.0129(9) 0.0142(9) 0.0104(9) -0.0041(7) 0.0037(7) -0.0041(7)
F14' 0.0143(5) 0.0167(5) 0.0157(5) -0.0044(4) -0.0021(4) -0.0057(4)
C15' 0.0172(9) 0.0186(10) 0.0163(9) -0.0101(8) 0.0077(7) -0.0117(8)
F15' 0.0234(6) 0.0206(6) 0.0268(6) -0.0125(5) 0.0047(5) -0.0135(5)
C16' 0.0207(10) 0.0090(9) 0.0185(9) -0.0052(7) 0.0094(8) -0.0061(7)
F16' 0.0286(6) 0.0104(5) 0.0337(7) -0.0077(5) 0.0071(5) -0.0068(5)
C17' 0.0128(9) 0.0151(9) 0.0148(9) -0.0028(7) 0.0034(7) -0.0018(7)
F17' 0.0186(6) 0.0143(5) 0.0233(6) 0.0001(5) -0.0039(4) 0.0005(4)
C18' 0.0141(9) 0.0163(9) 0.0127(9) -0.0070(7) 0.0044(7) -0.0078(7)
F18' 0.0174(5) 0.0175(5) 0.0178(5) -0.0060(4) -0.0035(4) -0.0060(4)
C19' 0.0146(9) 0.0085(8) 0.0150(9) -0.0052(7) 0.0024(7) -0.0048(7)
C20' 0.0173(9) 0.0132(9) 0.0144(9) -0.0042(7) 0.0015(7) -0.0066(7)
F20' 0.0152(5) 0.0262(6) 0.0169(5) -0.0074(5) -0.0009(4) -0.0060(5)
F21' 0.0107(5) 0.0355(7) 0.0345(7) -0.0122(6) 0.0018(5) -0.0042(5)
C21' 0.0127(9) 0.0165(10) 0.0259(11) -0.0074(8) 0.0026(8) -0.0040(8)
F22' 0.0238(6) 0.0377(7) 0.0336(7) -0.0173(6) 0.0190(5) -0.0118(5)
C22' 0.0197(10) 0.0190(10) 0.0260(11) -0.0118(8) 0.0145(8) -0.0098(8)
F23' 0.0319(6) 0.0280(6) 0.0139(6) -0.0078(5) 0.0088(5) -0.0116(5)
C23' 0.0253(10) 0.0145(9) 0.0135(9) -0.0057(8) 0.0065(8) -0.0088(8)
F24' 0.0165(5) 0.0218(6) 0.0135(5) -0.0042(4) -0.0005(4) -0.0051(4)
C24' 0.0136(9) 0.0115(9) 0.0155(9) -0.0045(7) 0.0004(7) -0.0043(7)
N1 0.0129(7) 0.0113(7) 0.0149(8) -0.0070(6) 0.0007(6) -0.0041(6)
C1 0.0119(9) 0.0144(9) 0.0106(8) -0.0042(7) 0.0043(7) -0.0054(7)
C2 0.0125(9) 0.0113(9) 0.0179(9) -0.0066(7) 0.0008(7) -0.0035(7)
C3 0.0182(10) 0.0161(9) 0.0187(10) -0.0038(8) -0.0007(7) -0.0063(8)
C4 0.0127(9) 0.0158(9) 0.0241(10) -0.0101(8) 0.0022(7) -0.0044(7)
C5 0.0128(9) 0.0146(9) 0.0231(10) -0.0105(8) 0.0021(7) -0.0034(7)
C6 0.0160(9) 0.0131(9) 0.0256(10) -0.0130(8) 0.0005(8) -0.0041(7)
C7 0.0177(10) 0.0210(10) 0.0414(12) -0.0179(9) 0.0029(9) -0.0098(8)
C8 0.0235(11) 0.0245(11) 0.0306(11) -0.0177(9) -0.0066(9) -0.0034(9)
C9 0.0132(9) 0.0113(9) 0.0177(9) -0.0075(7) -0.0019(7) -0.0028(7)
C10 0.0160(9) 0.0173(9) 0.0160(9) -0.0095(8) -0.0007(7) -0.0039(8)
C11 0.0211(10) 0.0164(10) 0.0163(9) -0.0049(8) -0.0024(8) -0.0029(8)
C12 0.0155(9) 0.0151(10) 0.0233(10) -0.0075(8) -0.0042(8) 0.0019(8)
C13 0.0151(9) 0.0186(10) 0.0233(10) -0.0106(8) 0.0040(8) -0.0053(8)
C14 0.0148(9) 0.0144(9) 0.0186(9) -0.0080(8) 0.0000(7) -0.0067(7)
C15 0.0144(9) 0.0150(9) 0.0197(10) -0.0065(8) 0.0028(7) -0.0051(7)
C16 0.0240(11) 0.0245(11) 0.0283(11) -0.0085(9) 0.0049(9) -0.0136(9)
C17 0.0226(10) 0.0221(10) 0.0197(10) -0.0074(8) 0.0018(8) -0.0097(8)
C1T 0.025(2) 0.024(2) 0.034(2) -0.0138(19) 0.0093(17) -0.0109(19)
C2T 0.022(3) 0.033(3) 0.031(2) -0.022(3) 0.0071(18) -0.014(3)
C3T 0.0135(19) 0.048(3) 0.037(2) -0.022(2) 0.0003(15) -0.005(2)
C4T 0.036(2) 0.039(3) 0.050(3) -0.028(3) 0.0019(19) 0.003(3)
C5T 0.043(3) 0.034(3) 0.035(2) -0.026(2) 0.0039(17) -0.008(2)
C6T 0.031(3) 0.030(3) 0.0234(19) -0.013(2) -0.0015(18) -0.011(3)
F1 0.0621(18) 0.0257(14) 0.0537(14) -0.0144(11) 0.0026(11) -0.0084(12)
C1TA 0.037(6) 0.052(7) 0.042(5) -0.027(5) 0.004(4) -0.013(5)
C2TA 0.036(6) 0.041(7) 0.035(5) -0.031(5) -0.001(4) -0.010(6)
C3TA 0.030(5) 0.040(7) 0.038(5) -0.023(5) 0.015(3) -0.012(5)
C4TA 0.025(6) 0.049(8) 0.050(6) -0.031(6) 0.020(4) -0.012(6)
C5TA 0.024(6) 0.049(7) 0.048(6) -0.034(6) 0.021(4) -0.019(5)
C6TA 0.027(7) 0.045(7) 0.031(5) -0.027(6) 0.004(4) -0.014(6)
F1C 0.045(10) 0.041(9) 0.048(8) -0.018(6) 0.001(7) -0.015(7)
F1B 0.047(19) 0.045(13) 0.054(15) -0.034(12) 0.004(13) -0.010(12)

loop_
_atom_type_symbol
_atom_type_description
_atom_type_scat_dispersion_real
_atom_type_scat_dispersion_imag
_atom_type_scat_source
C C 0.0015 0.0009 'International Tables Vol C Tables 4.2.6.8 and 6.1.1.4'
H H 0.0000 0.0000 'International Tables Vol C Tables 4.2.6.8 and 6.1.1.4'
B B 0.0004 0.0004 'International Tables Vol C Tables 4.2.6.8 and 6.1.1.4'
F F 0.0096 0.0061 'International Tables Vol C Tables 4.2.6.8 and 6.1.1.4'
N N 0.0030 0.0019 'International Tables Vol C Tables 4.2.6.8 and 6.1.1.4'
Fe Fe 0.2886 0.5448 'International Tables Vol C Tables 4.2.6.8 and 6.1.1.4'

loop_
_geom_angle_atom_site_label_1
_geom_angle_atom_site_label_2
_geom_angle_atom_site_label_3
_geom_angle
_geom_angle_site_symmetry_3
N1A C1A C2A 107.86(15) .
N1A C1A Fe2 120.91(12) .
C2A C1A Fe2 131.23(12) .
C1 Fe1 C1 180.0 2_655
C1A N1A C9A 120.13(14) .
C1A N1A C6A 116.93(14) .
C9A N1A C6A 122.81(13) .
C19' B1 C1' 113.94(14) .
C19' B1 C7' 112.94(14) .
C1' B1 C7' 101.78(13) .
C19' B1 C13' 102.59(14) .
C1' B1 C13' 113.44(14) .
C7' B1 C13' 112.60(14) .
C1A C2A C3A 111.31(15) .
C1A C2A C4A 108.66(15) .
C3A C2A C4A 108.70(15) .
C1A C2A C5A 104.09(14) .
C3A C2A C5A 111.75(15) .
C4A C2A C5A 112.26(15) .
C1A Fe2 C1A 180.00(10) 2_576
C6A C5A C2A 107.05(14) .
C8A C6A C7A 108.33(15) .
C8A C6A N1A 111.53(14) .
C7A C6A N1A 110.69(14) .
C8A C6A C5A 113.28(15) .
C7A C6A C5A 113.34(15) .
N1A C6A C5A 99.50(13) .
C14A C9A C10A 121.98(15) .
C14A C9A N1A 118.65(15) .
C10A C9A N1A 119.30(15) .
C11A C10A C9A 117.58(16) .
C11A C10A C18A 118.02(15) .
C9A C10A C18A 124.20(15) .
C12A C11A C10A 121.48(16) .
C11A C12A C13A 119.79(16) .
C12A C13A C14A 121.67(17) .
C13A C14A C9A 117.41(16) .
C13A C14A C15A 118.59(16) .
C9A C14A C15A 123.83(15) .
C14A C15A C17A 112.54(15) .
C14A C15A C16A 110.06(15) .
C17A C15A C16A 109.97(15) .
C10A C18A C19A 112.02(15) .
C10A C18A C20A 109.44(15) .
C19A C18A C20A 110.36(15) .
C10 C18 C19 109.80(15) .
C10 C18 C20 112.88(16) .
C19 C18 C20 110.27(16) .
C6' C1' C2' 112.88(15) .
C6' C1' B1 126.90(15) .
C2' C1' B1 119.71(15) .
F2' C2' C3' 116.21(15) .
F2' C2' C1' 119.10(15) .
C3' C2' C1' 124.68(16) .
F3' C3' C4' 119.42(15) .
F3' C3' C2' 121.04(16) .
C4' C3' C2' 119.53(16) .
F4' C4' C5' 120.94(16) .
F4' C4' C3' 120.33(16) .
C5' C4' C3' 118.71(16) .
F5' C5' C4' 120.02(16) .
F5' C5' C6' 120.18(15) .
C4' C5' C6' 119.79(16) .
F6' C6' C5' 114.83(15) .
F6' C6' C1' 120.80(15) .
C5' C6' C1' 124.37(16) .
C12' C7' C8' 112.72(15) .
C12' C7' B1 126.98(15) .
C8' C7' B1 120.18(15) .
F8' C8' C9' 115.65(15) .
F8' C8' C7' 119.22(15) .
C9' C8' C7' 125.11(16) .
F9' C9' C8' 120.79(16) .
F9' C9' C10' 120.07(16) .
C8' C9' C10' 119.14(16) .
F10' C10' C11' 120.34(16) .
F10' C10' C9' 121.12(16) .
C11' C10' C9' 118.54(16) .
F11' C11' C10' 119.42(16) .
F11' C11' C12' 120.37(16) .
C10' C11' C12' 120.21(16) .
F12' C12' C11' 114.71(15) .
F12' C12' C7' 121.24(15) .
C11' C12' C7' 124.06(16) .
C18' C13' C14' 112.84(15) .
C18' C13' B1 127.25(15) .
C14' C13' B1 119.77(15) .
F14' C14' C15' 115.81(15) .
F14' C14' C13' 119.22(15) .
C15' C14' C13' 124.97(16) .
F15' C15' C16' 119.87(15) .
F15' C15' C14' 120.82(16) .
C16' C15' C14' 119.31(16) .
F16' C16' C17' 120.62(16) .
F16' C16' C15' 120.58(16) .
C17' C16' C15' 118.80(16) .
F17' C17' C16' 119.91(16) .
F17' C17' C18' 120.17(16) .
C16' C17' C18' 119.92(16) .
F18' C18' C17' 114.53(15) .
F18' C18' C13' 121.36(15) .
C17' C18' C13' 124.11(16) .
C20' C19' C24' 113.05(16) .
C20' C19' B1 126.87(15) .
C24' C19' B1 119.92(15) .
F20' C20' C21' 115.32(15) .
F20' C20' C19' 120.93(16) .
C21' C20' C19' 123.75(17) .
F21' C21' C22' 119.43(16) .
F21' C21' C20' 120.50(17) .
C22' C21' C20' 120.06(17) .
F22' C22' C23' 120.52(17) .
F22' C22' C21' 120.47(17) .
C23' C22' C21' 119.00(17) .
F23' C23' C22' 120.10(16) .
F23' C23' C24' 120.89(16) .
C22' C23' C24' 119.02(17) .
F24' C24' C23' 115.81(15) .
F24' C24' C19' 119.09(15) .
C23' C24' C19' 125.10(16) .
C1 N1 C9 121.17(14) .
C1 N1 C6 116.42(14) .
C9 N1 C6 122.39(13) .
N1 C1 C2 108.28(15) .
N1 C1 Fe1 125.24(13) .
C2 C1 Fe1 126.48(12) .
C1 C2 C4 110.57(14) .
C1 C2 C3 107.80(14) .
C4 C2 C3 109.25(15) .
C1 C2 C5 103.62(14) .
C4 C2 C5 113.52(15) .
C3 C2 C5 111.84(14) .
C6 C5 C2 106.86(14) .
C8 C6 C7 108.05(16) .
C8 C6 N1 112.02(15) .
C7 C6 N1 110.41(14) .
C8 C6 C5 112.84(16) .
C7 C6 C5 113.93(16) .
N1 C6 C5 99.48(13) .
C10 C9 C14 122.40(16) .
C10 C9 N1 118.52(16) .
C14 C9 N1 119.04(15) .
C11 C10 C9 117.55(17) .
C11 C10 C18 119.33(17) .
C9 C10 C18 122.89(16) .
C12 C11 C10 121.28(18) .
C11 C12 C13 120.04(17) .
C12 C13 C14 121.10(18) .
C13 C14 C9 117.38(17) .
C13 C14 C15 119.18(16) .
C9 C14 C15 123.22(16) .
C14 C15 C16 113.03(15) .
C14 C15 C17 110.53(15) .
C16 C15 C17 109.74(15) .
F1 C1T C6T 118.2(4) .
F1 C1T C2T 118.8(4) .
C6T C1T C2T 122.9(4) .
C3T C2T C1T 117.5(4) .
C4T C3T C2T 120.5(4) .
C3T C4T C5T 121.2(4) .
C4T C5T C6T 120.0(4) .
C5T C6T C1T 117.9(4) .
F1A C1TA C6TA 119.2(10) .
F1A C1TA C2TA 120.4(10) .
C6TA C1TA C2TA 120.0(9) .
C3TA C2TA C1TA 118.6(10) .
F1C C3TA C2TA 128.6(12) .
F1C C3TA C4TA 109.4(11) .
C2TA C3TA C4TA 122.0(11) .
C5TA C4TA C3TA 118.4(11) .
F1B C5TA C6TA 123.9(15) .
F1B C5TA C4TA 113.5(15) .
C6TA C5TA C4TA 122.6(11) .
C5TA C6TA C1TA 118.4(10) .

loop_
_geom_bond_atom_site_label_1
_geom_bond_atom_site_label_2
_geom_bond_distance
_geom_bond_site_symmetry_2
C1A N1A 1.313(2) .
C1A C2A 1.525(2) .
C1A Fe2 2.0082(17) .
Fe1 C1 1.9987(17) .
Fe1 C1 1.9988(17) 2_655
N1A C9A 1.453(2) .
N1A C6A 1.531(2) .
B1 C19' 1.653(3) .
B1 C1' 1.654(3) .
B1 C7' 1.659(3) .
B1 C13' 1.659(3) .
C2A C3A 1.527(3) .
C2A C4A 1.540(3) .
C2A C5A 1.545(2) .
Fe2 C1A 2.0082(17) 2_576
C5A C6A 1.534(2) .
C6A C8A 1.523(3) .
C6A C7A 1.527(3) .
C9A C14A 1.403(2) .
C9A C10A 1.408(2) .
C10A C11A 1.395(2) .
C10A C18A 1.520(2) .
C11A C12A 1.376(3) .
C12A C13A 1.383(2) .
C13A C14A 1.394(2) .
C14A C15A 1.526(2) .
C15A C17A 1.530(3) .
C15A C16A 1.531(3) .
C18A C19A 1.531(3) .
C18A C20A 1.536(3) .
C19 C18 1.527(3) .
C18 C10 1.523(3) .
C18 C20 1.533(3) .
C1' C6' 1.387(2) .
C1' C2' 1.393(2) .
C2' F2' 1.356(2) .
C2' C3' 1.375(2) .
C3' F3' 1.352(2) .
C3' C4' 1.375(3) .
C4' F4' 1.343(2) .
C4' C5' 1.373(3) .
C5' F5' 1.350(2) .
C5' C6' 1.381(2) .
F6' C6' 1.3522(19) .
C7' C12' 1.390(2) .
C7' C8' 1.392(2) .
C8' F8' 1.3583(19) .
C8' C9' 1.374(3) .
F9' C9' 1.346(2) .
C9' C10' 1.382(3) .
C10' F10' 1.346(2) .
C10' C11' 1.371(3) .
C11' F11' 1.352(2) .
C11' C12' 1.381(2) .
C12' F12' 1.357(2) .
C13' C18' 1.390(2) .
C13' C14' 1.394(2) .
C14' F14' 1.355(2) .
C14' C15' 1.378(2) .
C15' F15' 1.347(2) .
C15' C16' 1.377(3) .
C16' F16' 1.345(2) .
C16' C17' 1.373(3) .
C17' F17' 1.351(2) .
C17' C18' 1.387(3) .
C18' F18' 1.356(2) .
C19' C20' 1.390(2) .
C19' C24' 1.393(2) .
C20' F20' 1.355(2) .
C20' C21' 1.380(3) .
F21' C21' 1.344(2) .
C21' C22' 1.376(3) .
F22' C22' 1.347(2) .
C22' C23' 1.372(3) .
F23' C23' 1.351(2) .
C23' C24' 1.375(3) .
F24' C24' 1.356(2) .
N1 C1 1.315(2) .
N1 C9 1.451(2) .
N1 C6 1.531(2) .
C1 C2 1.519(2) .
C2 C4 1.527(2) .
C2 C3 1.534(2) .
C2 C5 1.547(2) .
C5 C6 1.532(2) .
C6 C8 1.526(3) .
C6 C7 1.530(3) .
C9 C10 1.402(3) .
C9 C14 1.404(3) .
C10 C11 1.394(3) .
C11 C12 1.382(3) .
C12 C13 1.387(3) .
C13 C14 1.398(3) .
C14 C15 1.521(3) .
C15 C16 1.529(3) .
C15 C17 1.532(3) .
C1T F1 1.357(4) .
C1T C6T 1.384(5) .
C1T C2T 1.386(5) .
C2T C3T 1.375(5) .
C3T C4T 1.373(6) .
C4T C5T 1.376(6) .
C5T C6T 1.377(5) .
C1TA F1A 1.303(11) .
C1TA C6TA 1.380(11) .
C1TA C2TA 1.396(11) .
C2TA C3TA 1.347(10) .
C3TA F1C 1.292(14) .
C3TA C4TA 1.363(11) .
C4TA C5TA 1.353(11) .
C5TA F1B 1.315(15) .
C5TA C6TA 1.350(10) .

loop_
_geom_torsion_atom_site_label_1
_geom_torsion_atom_site_label_2
_geom_torsion_atom_site_label_3
_geom_torsion_atom_site_label_4
_geom_torsion
C2A C1A N1A C9A -175.39(14)
Fe2 C1A N1A C9A 4.3(2)
C2A C1A N1A C6A 0.5(2)
Fe2 C1A N1A C6A -179.79(11)
N1A C1A C2A C3A -133.95(16)
Fe2 C1A C2A C3A 46.4(2)
N1A C1A C2A C4A 106.38(16)
Fe2 C1A C2A C4A -73.26(19)
N1A C1A C2A C5A -13.41(18)
Fe2 C1A C2A C5A 166.94(13)
C1A C2A C5A C6A 21.11(18)
C3A C2A C5A C6A 141.35(15)
C4A C2A C5A C6A -96.22(17)
C1A N1A C6A C8A 132.29(16)
C9A N1A C6A C8A -51.9(2)
C1A N1A C6A C7A -107.02(17)
C9A N1A C6A C7A 68.77(19)
C1A N1A C6A C5A 12.49(19)
C9A N1A C6A C5A -171.72(14)
C2A C5A C6A C8A -138.22(15)
C2A C5A C6A C7A 97.82(17)
C2A C5A C6A N1A -19.72(17)
C1A N1A C9A C14A 82.3(2)
C6A N1A C9A C14A -93.33(19)
C1A N1A C9A C10A -94.7(2)
C6A N1A C9A C10A 89.64(19)
C14A C9A C10A C11A 3.3(2)
N1A C9A C10A C11A -179.73(15)
C14A C9A C10A C18A -171.38(16)
N1A C9A C10A C18A 5.5(2)
C9A C10A C11A C12A -1.3(3)
C18A C10A C11A C12A 173.75(16)
C10A C11A C12A C13A -0.9(3)
C11A C12A C13A C14A 1.3(3)
C12A C13A C14A C9A 0.6(2)
C12A C13A C14A C15A -174.96(16)
C10A C9A C14A C13A -3.0(2)
N1A C9A C14A C13A -179.95(14)
C10A C9A C14A C15A 172.33(16)
N1A C9A C14A C15A -4.6(2)
C13A C14A C15A C17A -54.4(2)
C9A C14A C15A C17A 130.34(18)
C13A C14A C15A C16A 68.7(2)
C9A C14A C15A C16A -106.62(19)
C11A C10A C18A C19A 57.1(2)
C9A C10A C18A C19A -128.17(18)
C11A C10A C18A C20A -65.6(2)
C9A C10A C18A C20A 109.10(19)
C19' B1 C1' C6' -137.06(17)
C7' B1 C1' C6' 101.05(19)
C13' B1 C1' C6' -20.2(2)
C19' B1 C1' C2' 51.7(2)
C7' B1 C1' C2' -70.16(18)
C13' B1 C1' C2' 168.62(15)
C6' C1' C2' F2' -177.86(14)
B1 C1' C2' F2' -5.5(2)
C6' C1' C2' C3' 1.5(2)
B1 C1' C2' C3' 173.89(16)
F2' C2' C3' F3' -1.5(2)
C1' C2' C3' F3' 179.14(15)
F2' C2' C3' C4' 177.47(15)
C1' C2' C3' C4' -1.9(3)
F3' C3' C4' F4' 1.3(3)
C2' C3' C4' F4' -177.63(15)
F3' C3' C4' C5' -179.77(15)
C2' C3' C4' C5' 1.3(3)
F4' C4' C5' F5' -0.9(3)
C3' C4' C5' F5' -179.77(16)
F4' C4' C5' C6' 178.46(16)
C3' C4' C5' C6' -0.4(3)
F5' C5' C6' F6' 0.3(2)
C4' C5' C6' F6' -179.02(15)
F5' C5' C6' C1' 179.47(16)
C4' C5' C6' C1' 0.1(3)
C2' C1' C6' F6' 178.49(14)
B1 C1' C6' F6' 6.8(3)
C2' C1' C6' C5' -0.6(3)
B1 C1' C6' C5' -172.33(17)
C19' B1 C7' C12' -20.0(2)
C1' B1 C7' C12' 102.59(19)
C13' B1 C7' C12' -135.62(17)
C19' B1 C7' C8' 164.19(15)
C1' B1 C7' C8' -73.24(18)
C13' B1 C7' C8' 48.6(2)
C12' C7' C8' F8' -176.61(14)
B1 C7' C8' F8' -0.2(2)
C12' C7' C8' C9' 5.4(2)
B1 C7' C8' C9' -178.23(16)
F8' C8' C9' F9' -1.4(2)
C7' C8' C9' F9' 176.66(16)
F8' C8' C9' C10' 178.81(15)
C7' C8' C9' C10' -3.1(3)
F9' C9' C10' F10' -0.5(3)
C8' C9' C10' F10' 179.27(15)
F9' C9' C10' C11' 178.95(15)
C8' C9' C10' C11' -1.3(3)
F10' C10' C11' F11' 1.8(3)
C9' C10' C11' F11' -177.69(16)
F10' C10' C11' C12' -177.72(15)
C9' C10' C11' C12' 2.8(3)
F11' C11' C12' F12' -0.1(2)
C10' C11' C12' F12' 179.38(15)
F11' C11' C12' C7' -179.68(15)
C10' C11' C12' C7' -0.2(3)
C8' C7' C12' F12' 176.78(14)
B1 C7' C12' F12' 0.7(3)
C8' C7' C12' C11' -3.7(2)
B1 C7' C12' C11' -179.78(16)
C19' B1 C13' C18' -103.30(19)
C1' B1 C13' C18' 133.33(17)
C7' B1 C13' C18' 18.4(2)
C19' B1 C13' C14' 72.04(18)
C1' B1 C13' C14' -51.3(2)
C7' B1 C13' C14' -166.25(15)
C18' C13' C14' F14' 177.86(14)
B1 C13' C14' F14' 1.9(2)
C18' C13' C14' C15' -2.5(2)
B1 C13' C14' C15' -178.48(16)
F14' C14' C15' F15' 1.0(2)
C13' C14' C15' F15' -178.68(15)
F14' C14' C15' C16' -179.34(15)
C13' C14' C15' C16' 1.0(3)
F15' C15' C16' F16' 1.1(3)
C14' C15' C16' F16' -178.56(15)
F15' C15' C16' C17' -179.51(15)
C14' C15' C16' C17' 0.8(3)
F16' C16' C17' F17' -1.9(3)
C15' C16' C17' F17' 178.76(15)
F16' C16' C17' C18' 178.48(15)
C15' C16' C17' C18' -0.9(3)
F17' C17' C18' F18' -0.8(2)
C16' C17' C18' F18' 178.82(15)
F17' C17' C18' C13' 179.53(15)
C16' C17' C18' C13' -0.8(3)
C14' C13' C18' F18' -177.24(15)
B1 C13' C18' F18' -1.6(3)
C14' C13' C18' C17' 2.4(2)
B1 C13' C18' C17' 178.01(16)
C1' B1 C19' C20' 20.0(2)
C7' B1 C19' C20' 135.51(17)
C13' B1 C19' C20' -103.02(19)
C1' B1 C19' C24' -164.89(15)
C7' B1 C19' C24' -49.4(2)
C13' B1 C19' C24' 72.09(18)
C24' C19' C20' F20' -178.17(15)
B1 C19' C20' F20' -2.8(3)
C24' C19' C20' C21' 1.5(3)
B1 C19' C20' C21' 176.90(17)
F20' C20' C21' F21' -0.5(2)
C19' C20' C21' F21' 179.79(16)
F20' C20' C21' C22' 179.55(16)
C19' C20' C21' C22' -0.1(3)
F21' C21' C22' F22' 0.0(3)
C20' C21' C22' F22' 179.99(16)
F21' C21' C22' C23' 178.93(16)
C20' C21' C22' C23' -1.1(3)
F22' C22' C23' F23' 0.2(3)
C21' C22' C23' F23' -178.64(16)
F22' C22' C23' C24' 179.78(16)
C21' C22' C23' C24' 0.9(3)
F23' C23' C24' F24' 0.6(2)
C22' C23' C24' F24' -178.92(15)
F23' C23' C24' C19' -179.82(16)
C22' C23' C24' C19' 0.6(3)
C20' C19' C24' F24' 177.76(14)
B1 C19' C24' F24' 2.0(2)
C20' C19' C24' C23' -1.8(3)
B1 C19' C24' C23' -177.52(16)
C9 N1 C1 C2 -176.66(15)
C6 N1 C1 C2 1.5(2)
C9 N1 C1 Fe1 4.3(2)
C6 N1 C1 Fe1 -177.55(12)
N1 C1 C2 C4 -137.08(15)
Fe1 C1 C2 C4 41.9(2)
N1 C1 C2 C3 103.56(16)
Fe1 C1 C2 C3 -77.44(17)
N1 C1 C2 C5 -15.11(18)
Fe1 C1 C2 C5 163.90(12)
C1 C2 C5 C6 22.96(18)
C4 C2 C5 C6 142.93(15)
C3 C2 C5 C6 -92.89(17)
C1 N1 C6 C8 132.25(17)
C9 N1 C6 C8 -49.6(2)
C1 N1 C6 C7 -107.28(17)
C9 N1 C6 C7 70.8(2)
C1 N1 C6 C5 12.77(19)
C9 N1 C6 C5 -169.12(15)
C2 C5 C6 C8 -139.95(16)
C2 C5 C6 C7 96.36(17)
C2 C5 C6 N1 -21.08(17)
C1 N1 C9 C10 -92.3(2)
C6 N1 C9 C10 89.7(2)
C1 N1 C9 C14 85.2(2)
C6 N1 C9 C14 -92.8(2)
C14 C9 C10 C11 4.5(3)
N1 C9 C10 C11 -178.08(15)
C14 C9 C10 C18 -169.90(16)
N1 C9 C10 C18 7.5(3)
C19 C18 C10 C11 -72.1(2)
C20 C18 C10 C11 51.3(2)
C19 C18 C10 C9 102.2(2)
C20 C18 C10 C9 -134.31(18)
C9 C10 C11 C12 0.0(3)
C18 C10 C11 C12 174.59(17)
C10 C11 C12 C13 -3.5(3)
C11 C12 C13 C14 2.7(3)
C12 C13 C14 C9 1.6(3)
C12 C13 C14 C15 -173.19(16)
C10 C9 C14 C13 -5.3(3)
N1 C9 C14 C13 177.34(15)
C10 C9 C14 C15 169.27(16)
N1 C9 C14 C15 -8.1(2)
C13 C14 C15 C16 -50.4(2)
C9 C14 C15 C16 135.11(18)
C13 C14 C15 C17 73.0(2)
C9 C14 C15 C17 -101.4(2)
F1 C1T C2T C3T -179.5(5)
C6T C1T C2T C3T -0.5(7)
C1T C2T C3T C4T -0.4(7)
C2T C3T C4T C5T 0.8(8)
C3T C4T C5T C6T -0.4(8)
C4T C5T C6T C1T -0.5(7)
F1 C1T C6T C5T 179.9(4)
C2T C1T C6T C5T 1.0(7)
F1A C1TA C2TA C3TA -173.6(13)
C6TA C1TA C2TA C3TA -1.0(15)
C1TA C2TA C3TA F1C -176.1(17)
C1TA C2TA C3TA C4TA 0.0(15)
F1C C3TA C4TA C5TA 177.7(15)
C2TA C3TA C4TA C5TA 0.9(19)
C3TA C4TA C5TA F1B 180(2)
C3TA C4TA C5TA C6TA -1(2)
F1B C5TA C6TA C1TA 179(3)
C4TA C5TA C6TA C1TA 0(2)
F1A C1TA C6TA C5TA 173.9(13)
C2TA C1TA C6TA C5TA 1.1(19)
